data_2006335
loop_
_publ_author_name
'Soave, Raffaella'
'Roversi, Pietro'
'Destro, Riccardo'

_publ_section_title
;
 Two 1,5-Disubstituted Proline Esters
;
_journal_issue 7
_journal_name_full 'Acta Crystallographica Section C'
_journal_page_first 933
_journal_page_last 936
_journal_paper_doi 10.1107/S0108270197001248
_journal_volume 53
_journal_year 1997
_chemical_formula_iupac 'C25 H31 N O5'
_chemical_formula_moiety 'C25 H31 N O5'
_chemical_formula_sum 'C25 H31 N O5'
_chemical_formula_weight 425.51
_chemical_name_systematic
;
(2S)-cis-1-benzyloxycarbonyl-(5R)-(2S-hydroxyphenylethyl)-proline tert-butyl
ester
;
_space_group_IT_number 4
_symmetry_cell_setting monoclinic
_symmetry_space_group_name_Hall 'P 2yb'
_symmetry_space_group_name_H-M 'P 1 21 1'
_cell_angle_alpha 90
_cell_angle_beta 118.870(10)
_cell_angle_gamma 90
_cell_formula_units_Z 2
_cell_length_a 11.7350(10)
_cell_length_b 9.6830(10)
_cell_length_c 11.9850(10)
_cell_measurement_reflns_used 60
_cell_measurement_temperature 293(2)
_cell_measurement_theta_max 24.98
_cell_measurement_theta_min 14.94
_cell_volume 1192.6(2)
_computing_cell_refinement XSCANS
_computing_data_collection 'XSCANS (Siemens, 1991)'
_computing_data_reduction XSCANS
_computing_molecular_graphics 'ORTEPII (Johnson, 1976)'
_computing_publication_material SHELXL93
_computing_structure_refinement 'SHELXL93 (Sheldrick, 1993)'
_computing_structure_solution 'SHELXS86 (Sheldrick, 1985)'
_diffrn_ambient_temperature 293(2)
_diffrn_measurement_device 'Siemens P4'
_diffrn_measurement_method 2\q/\w
_diffrn_radiation_monochromator graphite
_diffrn_radiation_source 'normal-focus sealed tube'
_diffrn_radiation_type MoKa
_diffrn_radiation_wavelength 0.71073
_diffrn_reflns_av_R_equivalents 0.0331
_diffrn_reflns_av_sigmaI/netI 0.0235
_diffrn_reflns_limit_h_max 13
_diffrn_reflns_limit_h_min -13
_diffrn_reflns_limit_k_max 11
_diffrn_reflns_limit_k_min -11
_diffrn_reflns_limit_l_max 14
_diffrn_reflns_limit_l_min -14
_diffrn_reflns_number 16790
_diffrn_reflns_theta_max 25
_diffrn_reflns_theta_min 1.94
_diffrn_standards_decay_% 4.37
_diffrn_standards_interval_count 97
_diffrn_standards_number 3
_exptl_absorpt_coefficient_mu 0.082
_exptl_absorpt_correction_type none
_exptl_crystal_colour colourless
_exptl_crystal_density_diffrn 1.185
_exptl_crystal_density_method none
_exptl_crystal_description prism
_exptl_crystal_F_000 456
_exptl_crystal_size_max .50
_exptl_crystal_size_mid .44
_exptl_crystal_size_min .24
_refine_diff_density_max .159
_refine_diff_density_min -.107
_refine_ls_abs_structure_details 'Flack (1983)'
_refine_ls_abs_structure_Flack 0.2(7)
_refine_ls_extinction_coef 0.018(3)
_refine_ls_extinction_method SHELXL93
_refine_ls_goodness_of_fit_all 1.018
_refine_ls_goodness_of_fit_obs 1.067
_refine_ls_hydrogen_treatment 'H atoms: see below'
_refine_ls_matrix_type full
_refine_ls_number_parameters 388
_refine_ls_number_reflns 4204
_refine_ls_number_restraints 1
_refine_ls_restrained_S_all 1.018
_refine_ls_restrained_S_obs 1.067
_refine_ls_R_factor_all 0.0354
_refine_ls_R_factor_obs .0299
_refine_ls_shift/esd_max -0.001
_refine_ls_shift/esd_mean 0.000
_refine_ls_structure_factor_coef Fsqd
_refine_ls_weighting_details 'w = 1/[\s^2^(Fo^2^)+(0.0552P)^2^] where P = (Fo^2^+2Fc^2^)/3'
_refine_ls_weighting_scheme calc
_refine_ls_wR_factor_all 0.0827
_refine_ls_wR_factor_obs .0802
_reflns_number_observed 3651
_reflns_number_total 4204
_reflns_observed_criterion >2sigma(I)
_cod_data_source_file sk1080.cif
_cod_data_source_block PTBEA
_cod_depositor_comments
;
The following automatic conversions were performed:

'_refine_ls_weighting_scheme' value 'calc w =
1/[\s^2^(Fo^2^)+(0.0552P)^2^] where P = (Fo^2^+2Fc^2^)/3' was changed
to 'calc'. New tag '_refine_ls_weighting_details' was created. The
value of the new tag was set to 'w = 1/[\s^2^(Fo^2^)+(0.0552P)^2^]
where P = (Fo^2^+2Fc^2^)/3'.

Automatic conversion script
Id: cif_fix_values 3143 2015-03-26 13:38:13Z robertas 
;
_cod_original_sg_symbol_Hall 'P 2y1'
_cod_original_sg_symbol_H-M 'P 21'
_cod_database_code 2006335

loop_
_symmetry_equiv_pos_as_xyz
'x, y, z'
'-x, y+1/2, -z'

loop_
_atom_site_aniso_label
_atom_site_aniso_U_11
_atom_site_aniso_U_22
_atom_site_aniso_U_33
_atom_site_aniso_U_12
_atom_site_aniso_U_13
_atom_site_aniso_U_23
O1 .0747(7) .0839(8) .0683(7) .0171(6) .0495(6) .0040(6)
O2 .0833(7) .0586(6) .0586(6) .0107(5) .0481(6) .0112(5)
O3 .0758(8) .1118(11) .0770(8) -.0073(8) .0377(7) -.0356(8)
O4 .0540(6) .0803(8) .0579(6) .0046(5) .0325(5) -.0055(5)
O5 .1024(9) .0716(8) .0674(7) -.0257(7) .0624(7) -.0138(6)
N1 .0602(7) .0581(7) .0447(6) .0028(6) .0365(6) .0053(5)
C1 .1055(15) .0642(11) .0564(9) .0128(10) .0448(10) .0053(9)
C2 .155(2) .0658(12) .0723(13) -.0076(13) .0687(14) -.0089(10)
C3 .120(2) .0855(14) .0489(10) -.0274(12) .0457(11) -.0116(10)
C4 .0995(14) .0932(15) .0435(9) .0022(12) .0291(9) .0098(9)
C5 .0873(12) .0626(11) .0542(9) .0057(9) .0372(9) .0076(7)
C6 .0549(8) .0604(9) .0439(7) -.0059(7) .0309(6) .0040(6)
C7 .0545(9) .0648(10) .0456(7) -.0039(8) .0309(7) .0004(7)
C8 .0608(10) .0741(11) .0420(7) -.0113(8) .0302(7) .0016(7)
C9 .0671(10) .0653(10) .0492(8) -.0113(8) .0383(8) -.0013(7)
C12 .0651(9) .0568(9) .0557(8) -.0028(7) .0426(7) -.0043(7)
C13 .0615(9) .0632(9) .0427(8) .0062(7) .0300(7) .0036(7)
C14 .0527(9) .105(2) .0749(11) .0043(9) .0334(8) .0014(10)
C15 .079(2) .134(2) .099(2) -.0219(15) .0424(15) .012(2)
C16 .079(2) .171(4) .144(3) .016(2) .068(2) -.029(3)
C17 .0702(15) .144(3) .088(2) .020(2) .0213(12) .025(2)
C18 .0549(8) .0649(10) .0396(7) .0045(7) .0285(7) .0025(6)
C19 .0854(14) .0677(11) .0741(12) .0185(10) .0432(12) .0214(10)
C20 .0803(11) .0519(9) .0501(8) .0053(8) .0295(8) .0039(7)
C21 .0864(14) .0846(13) .0712(12) .0155(11) .0356(11) .0235(11)
C22 .090(2) .091(2) .110(2) .0001(13) .0506(14) .0144(14)
C23 .124(2) .0817(14) .108(2) -.0180(14) .069(2) .0124(13)
C24 .129(2) .088(2) .0733(13) -.0152(15) .0380(14) .0285(12)
C25 .094(2) .0687(12) .0605(11) -.0055(11) .0226(10) .0137(9)

loop_
_atom_site_label
_atom_site_fract_x
_atom_site_fract_y
_atom_site_fract_z
_atom_site_U_iso_or_equiv
_atom_site_thermal_displace_type
_atom_site_calc_flag
_atom_site_refinement_flags
_atom_site_occupancy
_atom_site_disorder_group
_atom_site_type_symbol
O1 .95222(12) .43128(14) .68858(11) .0694(3) Uani d . 1 . O
O2 .84155(12) .41595(12) .79786(10) .0610(3) Uani d . 1 . O
O3 .57205(14) .5460(2) .58886(13) .0878(4) Uani d . 1 . O
O4 .54754(10) .69390(13) .72104(10) .0617(3) Uani d . 1 . O
O5 .91116(14) .84569(13) .43296(11) .0714(4) Uani d . 1 . O
N1 .83383(12) .61069(13) .69646(11) .0496(3) Uani d . 1 . N
C1 .8731(2) .5133(2) .2692(2) .0730(5) Uani d . 1 . C
C2 .8214(3) .4595(2) .1470(2) .0918(7) Uani d . 1 . C
C3 .7420(2) .5395(2) .0448(2) .0825(6) Uani d . 1 . C
C4 .7147(2) .6711(2) .0634(2) .0810(6) Uani d . 1 . C
C5 .7650(2) .7243(2) .1856(2) .0667(5) Uani d . 1 . C
C6 .84488(14) .6456(2) .28984(13) .0501(3) Uani d . 1 . C
C7 .90004(15) .6998(2) .42493(14) .0521(4) Uani d . 1 . C
C8 .8149(2) .6577(2) .48271(14) .0567(4) Uani d . 1 . C
C9 .8700(2) .7044(2) .62139(15) .0562(4) Uani d . 1 . C
C10A .8536(7) .8441(5) .6628(6) .0577(14) Uiso d P .381(7) 1 C
H10A .8421(7) .9133(5) .5997(6) .069 Uiso calc PR .381(7) 1 H
H10B .9279(7) .8689(5) .7436(6) .069 Uiso calc PR .381(7) 1 H
C10B .7931(4) .8395(3) .6223(4) .0593(9) Uiso d P .619(7) 2 C
H10C .8390(4) .9224(3) .6212(4) .071 Uiso calc PR .619(7) 2 H
H10D .7061(4) .8410(3) .5498(4) .071 Uiso calc PR .619(7) 2 H
C11A .7317(6) .8294(5) .6755(6) .063(2) Uiso d P .381(7) 1 C
H11A .6539(6) .8312(5) .5929(6) .075 Uiso calc PR .381(7) 1 H
H11B .7262(6) .9016(5) .7288(6) .075 Uiso calc PR .381(7) 1 H
C11B .7888(3) .8269(3) .7472(3) .0568(9) Uiso d P .619(7) 2 C
H11C .8725(3) .8474(3) .8202(3) .068 Uiso calc PR .619(7) 2 H
H11D .7230(3) .8868(3) .7482(3) .068 Uiso calc PR .619(7) 2 H
C12 .7536(2) .6770(2) .74326(15) .0535(4) Uani d . 1 . C
C13 .6145(2) .6297(2) .67373(13) .0538(4) Uani d . 1 . C
C14 .4052(2) .6745(2) .6674(2) .0764(5) Uani d . 1 . C
C15 .3827(3) .5269(4) .6941(3) .1041(8) Uani d . 1 . C
C16 .3734(3) .7741(5) .7453(4) .1256(12) Uani d . 1 . C
C17 .3354(3) .7078(5) .5269(3) .1078(9) Uani d . 1 . C
C18 .88070(15) .4823(2) .72366(13) .0507(4) Uani d . 1 . C
C19 .8852(2) .2743(2) .8291(2) .0738(5) Uani d . 1 . C
C20 .8023(2) .2047(2) .87495(15) .0616(4) Uani d . 1 . C
C21 .6696(2) .2163(2) .8108(2) .0818(6) Uani d . 1 . C
C22 .5933(3) .1478(3) .8517(3) .0956(7) Uani d . 1 . C
C23 .6502(3) .0661(3) .9570(3) .0990(7) Uani d . 1 . C
C24 .7814(3) .0533(3) 1.0217(2) .1012(8) Uani d . 1 . C
C25 .8574(2) .1214(2) .9815(2) .0804(6) Uani d . 1 . C
HO5 .956(2) .868(3) .393(2) .095(7) Uiso d . 1 . H
H1 .920(2) .452(2) .338(2) .080(6) Uiso d . 1 . H
H2 .852(3) .359(3) .135(3) .109(8) Uiso d . 1 . H
H3 .710(2) .501(2) -.037(2) .084(6) Uiso d . 1 . H
H4 .659(3) .726(3) -.013(3) .111(8) Uiso d . 1 . H
H5 .7456(17) .824(2) .1955(17) .065(5) Uiso d . 1 . H
H7 .9862(17) .6511(17) .4744(15) .052(4) Uiso d . 1 . H
H81 .8067(19) .553(2) .4747(18) .074(5) Uiso d . 1 . H
H82 .724(2) .6898(19) .4262(18) .063(5) Uiso d . 1 . H
H9 .9656(18) .7031(18) .6599(15) .055(4) Uiso d . 1 . H
H12 .7886(16) .650(2) .8361(18) .064(5) Uiso d . 1 . H
H151 .284(3) .511(4) .659(3) .129(10) Uiso d . 1 . H
H152 .435(4) .510(4) .791(4) .148(12) Uiso d . 1 . H
H153 .397(3) .461(3) .635(3) .101(8) Uiso d . 1 . H
H161 .425(5) .728(4) .844(4) .172(15) Uiso d . 1 . H
H162 .285(3) .766(3) .725(3) .117(9) Uiso d . 1 . H
H163 .382(4) .863(4) .707(4) .154(15) Uiso d . 1 . H
H171 .248(4) .699(3) .504(3) .137(11) Uiso d . 1 . H
H172 .361(3) .626(3) .477(3) .115(9) Uiso d . 1 . H
H173 .356(3) .805(4) .516(3) .138(12) Uiso d . 1 . H
H191 .977(2) .274(2) .898(2) .085(6) Uiso d . 1 . H
H192 .877(2) .235(2) .752(2) .088(7) Uiso d . 1 . H
H21 .631(2) .270(3) .745(2) .097(7) Uiso d . 1 . H
H22 .498(3) .152(3) .805(3) .119(9) Uiso d . 1 . H
H23 .593(3) .024(3) .983(3) .121(9) Uiso d . 1 . H
H24 .817(2) .002(3) 1.094(3) .097(7) Uiso d . 1 . H
H25 .953(3) .114(3) 1.024(2) .108(8) Uiso d . 1 . H

loop_
_atom_type_symbol
_atom_type_description
_atom_type_scat_dispersion_real
_atom_type_scat_dispersion_imag
_atom_type_scat_source
C C .0033 .0016 'International Tables Vol C Tables 4.2.6.8 and 6.1.1.4'
H H .0000 .0000 'International Tables Vol C Tables 4.2.6.8 and 6.1.1.4'
N N .0061 .0033 'International Tables Vol C Tables 4.2.6.8 and 6.1.1.4'
O O .0106 .0060 'International Tables Vol C Tables 4.2.6.8 and 6.1.1.4'

loop_
_geom_angle_atom_site_label_1
_geom_angle_atom_site_label_2
_geom_angle_atom_site_label_3
_geom_angle
_geom_angle_publ_flag
C18 O2 C19 115.59(13) yes
C13 O4 C14 122.09(14) yes
C7 O5 HO5 105.3(16) yes
C18 N1 C12 125.66(12) yes
C18 N1 C9 121.03(12) yes
C12 N1 C9 113.13(12) yes
C6 C1 C2 121.3(2) ?
C6 C1 H1 121.4(13) ?
C2 C1 H1 116.9(13) ?
C3 C2 C1 119.6(2) ?
C3 C2 H2 121.5(14) ?
C1 C2 H2 118.6(14) ?
C4 C3 C2 119.8(2) ?
C4 C3 H3 122.5(14) ?
C2 C3 H3 117.6(14) ?
C3 C4 C5 120.6(2) ?
C3 C4 H4 117.3(16) ?
C5 C4 H4 122.1(16) ?
C6 C5 C4 120.6(2) ?
C6 C5 H5 121.1(10) ?
C4 C5 H5 118.2(10) ?
C5 C6 C1 118.1(2) ?
C5 C6 C7 122.04(15) yes
C1 C6 C7 119.88(14) yes
O5 C7 C6 113.24(12) yes
O5 C7 C8 107.20(13) yes
C6 C7 C8 110.95(13) yes
O5 C7 H7 113.1(9) ?
C6 C7 H7 104.8(9) ?
C8 C7 H7 107.4(9) ?
C7 C8 C9 112.92(13) yes
C7 C8 H81 106.1(11) ?
C9 C8 H81 111.6(11) ?
C7 C8 H82 109.3(10) ?
C9 C8 H82 113.3(10) ?
H81 C8 H82 103.0(16) ?
N1 C9 C10A 103.6(2) no
N1 C9 C8 112.63(13) yes
C10A C9 C8 125.2(3) no
N1 C9 C10B 99.83(14) no
C8 C9 C10B 107.9(2) no
N1 C9 H9 107.7(10) ?
C10A C9 H9 99.1(11) ?
C8 C9 H9 106.9(10) ?
C10B C9 H9 121.9(11) ?
C9 C10A C11A 103.2(4) no
C9 C10A H10A 111.1(2) ?
C11A C10A H10A 111.1(3) ?
C9 C10A H10B 111.1(3) ?
C11A C10A H10B 111.1(4) ?
H10A C10A H10B 109.1 ?
C11B C10B C9 103.2(2) no
C11B C10B H10C 111.1(2) ?
C9 C10B H10C 111.12(14) ?
C11B C10B H10D 111.1(2) ?
C9 C10B H10D 111.1(2) ?
H10C C10B H10D 109.1 ?
C10A C11A C12 101.8(4) no
C10A C11A H11A 111.4(4) ?
C12 C11A H11A 111.4(2) ?
C10A C11A H11B 111.4(3) ?
C12 C11A H11B 111.4(2) ?
H11A C11A H11B 109.3 ?
C12 C11B C10B 100.7(2) no
C12 C11B H11C 111.6(2) ?
C10B C11B H11C 111.6(2) ?
C12 C11B H11D 111.64(12) ?
C10B C11B H11D 111.6(2) ?
H11C C11B H11D 109.4 ?
N1 C12 C13 112.53(13) yes
N1 C12 C11B 102.62(14) no
C13 C12 C11B 121.3(2) no
N1 C12 C11A 100.4(2) no
C13 C12 C11A 97.5(2) no
N1 C12 H12 108.2(10) ?
C13 C12 H12 106.6(10) ?
C11B C12 H12 104.7(11) ?
C11A C12 H12 131.0(11) ?
O3 C13 O4 126.0(2) yes
O3 C13 C12 124.72(14) yes
O4 C13 C12 109.24(13) yes
O4 C14 C16 102.4(2) no
O4 C14 C17 110.3(2) no
C16 C14 C17 113.0(3) no
O4 C14 C15 107.6(2) no
C16 C14 C15 110.6(3) no
C17 C14 C15 112.4(3) no
C14 C15 H151 109.2(19) ?
C14 C15 H152 108.(2) ?
H151 C15 H152 112.(3) ?
C14 C15 H153 109.6(15) ?
H151 C15 H153 99.(2) ?
H152 C15 H153 118.(3) ?
C14 C16 H161 103.(2) ?
C14 C16 H162 110.9(18) ?
H161 C16 H162 102.(3) ?
C14 C16 H163 99.(2) ?
H161 C16 H163 134.(4) ?
H162 C16 H163 107.(3) ?
C14 C17 H171 104.(2) ?
C14 C17 H172 107.7(15) ?
H171 C17 H172 109.(2) ?
C14 C17 H173 108.0(19) ?
H171 C17 H173 110.(3) ?
H172 C17 H173 117.(3) ?
O1 C18 N1 124.62(14) yes
O1 C18 O2 123.39(14) yes
N1 C18 O2 111.98(12) yes
O2 C19 C20 108.1(2) yes
O2 C19 H191 109.1(14) ?
C20 C19 H191 109.3(13) ?
O2 C19 H192 105.7(14) ?
C20 C19 H192 113.1(14) ?
H191 C19 H192 111.4(19) ?
C21 C20 C25 117.8(2) ?
C21 C20 C19 121.6(2) yes
C25 C20 C19 120.5(2) yes
C20 C21 C22 121.2(2) ?
C20 C21 H21 121.3(16) ?
C22 C21 H21 117.5(16) ?
C23 C22 C21 119.8(3) ?
C23 C22 H22 118.1(18) ?
C21 C22 H22 122.1(18) ?
C24 C23 C22 119.8(2) ?
C24 C23 H23 124.0(18) ?
C22 C23 H23 116.1(18) ?
C23 C24 C25 120.5(2) ?
C23 C24 H24 117.7(16) ?
C25 C24 H24 121.6(16) ?
C24 C25 C20 120.8(2) ?
C24 C25 H25 124.0(16) ?
C20 C25 H25 115.1(16) ?

loop_
_geom_bond_atom_site_label_1
_geom_bond_atom_site_label_2
_geom_bond_site_symmetry_2
_geom_bond_distance
_geom_bond_publ_flag
O1 C18 . 1.211(2) yes
O2 C18 . 1.345(2) yes
O2 C19 . 1.449(2) yes
O3 C13 . 1.204(2) yes
O4 C13 . 1.325(2) yes
O4 C14 . 1.484(2) yes
O5 C7 . 1.418(2) yes
O5 HO5 . .89(3) yes
N1 C18 . 1.335(2) yes
N1 C12 . 1.457(2) yes
N1 C9 . 1.477(2) yes
C1 C6 . 1.376(3) ?
C1 C2 . 1.388(3) ?
C1 H1 . .95(2) ?
C2 C3 . 1.366(3) ?
C2 H2 . 1.07(3) ?
C3 C4 . 1.358(3) ?
C3 H3 . .94(2) ?
C4 C5 . 1.387(3) ?
C4 H4 . .98(3) ?
C5 C6 . 1.374(2) ?
C5 H5 . 1.01(2) ?
C6 C7 . 1.518(2) yes
C7 C8 . 1.520(2) yes
C7 H7 . 1.01(2) ?
C8 C9 . 1.532(2) yes
C8 H81 . 1.01(2) ?
C8 H82 . 1.00(2) ?
C9 C10A . 1.485(5) no
C9 C10B . 1.592(4) no
C9 H9 . .99(2) ?
C10A C11A . 1.516(8) no
C10A H10A . .97 ?
C10A H10B . .97 ?
C10B C11B . 1.527(4) no
C10B H10C . .97 ?
C10B H10D . .97 ?
C11A C12 . 1.644(5) no
C11A H11A . .97 ?
C11A H11B . .97 ?
C11B C12 . 1.504(3) no
C11B H11C . .97 ?
C11B H11D . .97 ?
C12 C13 . 1.501(2) yes
C12 H12 . 1.02(2) ?
C14 C16 . 1.509(4) no
C14 C17 . 1.510(3) no
C14 C15 . 1.516(4) no
C15 H151 . 1.03(3) ?
C15 H152 . 1.03(4) ?
C15 H153 . 1.02(3) ?
C16 H161 . 1.12(4) ?
C16 H162 . .95(3) ?
C16 H163 . 1.00(4) ?
C17 H171 . .93(4) ?
C17 H172 . 1.12(3) ?
C17 H173 . .99(4) ?
C19 C20 . 1.490(3) no
C19 H191 . .99(2) ?
C19 H192 . .96(3) ?
C20 C21 . 1.368(3) ?
C20 C25 . 1.379(3) ?
C21 C22 . 1.382(4) ?
C21 H21 . .87(3) ?
C22 C23 . 1.360(4) ?
C22 H22 . .98(3) ?
C23 C24 . 1.354(4) ?
C23 H23 . .96(3) ?
C24 C25 . 1.370(3) ?
C24 H24 . .91(3) ?
C25 H25 . .98(3) ?

loop_
_geom_torsion_atom_site_label_1
_geom_torsion_atom_site_label_2
_geom_torsion_atom_site_label_3
_geom_torsion_atom_site_label_4
_geom_torsion
C6 C1 C2 C3 0.7(4)
C1 C2 C3 C4 0.2(4)
C2 C3 C4 C5 -1.1(4)
C3 C4 C5 C6 1.0(3)
C4 C5 C6 C1 0.0(3)
C4 C5 C6 C7 -179.1(2)
C2 C1 C6 C5 -0.9(3)
C2 C1 C6 C7 178.2(2)
C5 C6 C7 O5 -26.0(2)
C1 C6 C7 O5 154.9(2)
C5 C6 C7 C8 94.6(2)
C1 C6 C7 C8 -84.5(2)
O5 C7 C8 C9 -58.5(2)
C6 C7 C8 C9 177.41(14)
C18 N1 C9 C10A -154.3(3)
C12 N1 C9 C10A 21.1(3)
C18 N1 C9 C8 67.7(2)
C12 N1 C9 C8 -116.9(2)
C18 N1 C9 C10B -178.2(2)
C12 N1 C9 C10B -2.7(2)
C7 C8 C9 N1 -150.17(15)
C7 C8 C9 C10A 82.6(4)
C7 C8 C9 C10B 100.6(2)
N1 C9 C10A C11A -39.1(5)
C8 C9 C10A C11A 91.8(4)
C10B C9 C10A C11A 44.4(6)
N1 C9 C10B C11B 28.8(3)
C10A C9 C10B C11B -72.6(6)
C8 C9 C10B C11B 146.6(2)
C9 C10A C11A C12 41.5(5)
C9 C10B C11B C12 -44.0(3)
C18 N1 C12 C13 -77.5(2)
C9 N1 C12 C13 107.37(15)
C18 N1 C12 C11B 150.4(2)
C9 N1 C12 C11B -24.7(2)
C18 N1 C12 C11A 179.8(3)
C9 N1 C12 C11A 4.6(3)
C10B C11B C12 N1 41.7(3)
C10B C11B C12 C13 -84.9(3)
C10B C11B C12 C11A -47.0(4)
C10A C11A C12 N1 -28.0(4)
C10A C11A C12 C13 -142.6(4)
C10A C11A C12 C11B 69.3(5)
C14 O4 C13 O3 -3.6(3)
C14 O4 C13 C12 176.69(15)
N1 C12 C13 O3 0.3(2)
C11B C12 C13 O3 122.3(2)
C11A C12 C13 O3 104.9(3)
N1 C12 C13 O4 180.00(12)
C11B C12 C13 O4 -58.0(2)
C11A C12 C13 O4 -75.4(2)
C13 O4 C14 C16 -176.2(3)
C13 O4 C14 C17 -55.7(3)
C13 O4 C14 C15 67.2(2)
C12 N1 C18 O1 -176.4(2)
C9 N1 C18 O1 -1.6(2)
C12 N1 C18 O2 2.2(2)
C9 N1 C18 O2 176.95(13)
C19 O2 C18 O1 -3.1(2)
C19 O2 C18 N1 178.4(2)
C18 O2 C19 C20 -162.59(15)
O2 C19 C20 C21 47.1(3)
O2 C19 C20 C25 -135.5(2)
C25 C20 C21 C22 0.5(3)
C19 C20 C21 C22 177.9(2)
C20 C21 C22 C23 -0.6(4)
C21 C22 C23 C24 0.5(4)
C22 C23 C24 C25 -0.4(4)
C23 C24 C25 C20 0.3(4)
C21 C20 C25 C24 -0.3(3)
C19 C20 C25 C24 -177.8(2)
